data_2200684
loop_
_publ_author_name
'Back, Stephan'
'Rheinwald, Gerd'
'del R\'io, Ignacio'
'van Koten, Gerard'
'Lang, Heinrich'

_publ_section_title
;
 [<i>mer,trans</i>-(NN'N)RuCl~2~(NC~5~H~5~)]&#x00B7;C~7~H~8~ {NN'N =
 2,6-bis-[(dimethylamino)methyl]pyridine}
;
_journal_issue 10
_journal_name_full 'Acta Crystallographica Section E'
_journal_page_first m444
_journal_page_last m445
_journal_paper_doi 10.1107/S1600536801014878
_journal_volume 57
_journal_year 2001
_chemical_formula_iupac '[Ru Cl2 (C11 H19 N3) (C5 H5 N)], C7 H8'
_chemical_formula_moiety 'C16 H24 Cl2 N4 Ru, C7 H8'
_chemical_formula_sum 'C23 H32 Cl2 N4 Ru'
_chemical_formula_weight 536.50
_chemical_name_systematic
;mer,trans-{2,6-bis[(dimethylamino)methyl]pyridine}dichloropyridineruthenium(II)
toluene
 solvate
;
_space_group_IT_number 61
_symmetry_cell_setting orthorhombic
_symmetry_space_group_name_Hall '-P 2ac 2ab'
_symmetry_space_group_name_H-M 'P b c a'
_audit_creation_method SHELXL-97
_cell_angle_alpha 90.00
_cell_angle_beta 90.00
_cell_angle_gamma 90.00
_cell_formula_units_Z 8
_cell_length_a 12.71090(10)
_cell_length_b 14.1115(2)
_cell_length_c 27.0317(3)
_cell_measurement_reflns_used 31497
_cell_measurement_temperature 173(2)
_cell_measurement_theta_max 38.62
_cell_measurement_theta_min 1.51
_cell_volume 4848.67(10)
_computing_cell_refinement 'SAINT (Bruker, 1998)'
_computing_data_collection 'SMART (Bruker, 1998)'
_computing_data_reduction SAINT
_computing_molecular_graphics 'ZORTEP (Zsolnai & Huttner, 1994)'
_computing_publication_material SHELX97
_computing_structure_refinement 'SHELXL97 (Sheldrick, 1997)'
_computing_structure_solution 'SHELXS97 (Sheldrick, 1997)'
_diffrn_ambient_temperature 173(2)
_diffrn_measured_fraction_theta_full .680
_diffrn_measured_fraction_theta_max .680
_diffrn_measurement_device_type 'Bruker SMART CCD'
_diffrn_measurement_method \w
_diffrn_radiation_monochromator graphite
_diffrn_radiation_source 'fine-focus sealed tube'
_diffrn_radiation_type MoK\a
_diffrn_radiation_wavelength .71073
_diffrn_reflns_av_R_equivalents .0405
_diffrn_reflns_av_sigmaI/netI .0328
_diffrn_reflns_limit_h_max 20
_diffrn_reflns_limit_h_min -10
_diffrn_reflns_limit_k_max 20
_diffrn_reflns_limit_k_min -13
_diffrn_reflns_limit_l_max 43
_diffrn_reflns_limit_l_min -10
_diffrn_reflns_number 43809
_diffrn_reflns_theta_full 38.62
_diffrn_reflns_theta_max 38.62
_diffrn_reflns_theta_min 1.51
_exptl_absorpt_coefficient_mu .884
_exptl_absorpt_correction_T_max .451
_exptl_absorpt_correction_T_min .374
_exptl_absorpt_correction_type empirical
_exptl_absorpt_process_details '(SADABS; Sheldrick, 2000)'
_exptl_crystal_colour 'dark red'
_exptl_crystal_density_diffrn 1.470
_exptl_crystal_density_method 'not measured'
_exptl_crystal_description block
_exptl_crystal_F_000 2208
_exptl_crystal_size_max 1.20
_exptl_crystal_size_mid 1.20
_exptl_crystal_size_min .90
_refine_diff_density_max 2.073
_refine_diff_density_min -1.860
_refine_ls_extinction_coef .00058(9)
_refine_ls_extinction_method SHELXL97
_refine_ls_goodness_of_fit_ref 1.191
_refine_ls_hydrogen_treatment constr
_refine_ls_matrix_type full
_refine_ls_number_parameters 400
_refine_ls_number_reflns 9359
_refine_ls_number_restraints 0
_refine_ls_restrained_S_all 1.191
_refine_ls_R_factor_all .0690
_refine_ls_R_factor_gt .0515
_refine_ls_shift/su_max .015
_refine_ls_shift/su_mean .001
_refine_ls_structure_factor_coef Fsqd
_refine_ls_weighting_details 'calc w = 1/[\s^2^(Fo^2^)+(0.0208P)^2^+13.1818P] where P = (Fo^2^+2Fc^2^)/3'
_refine_ls_weighting_scheme calc
_refine_ls_wR_factor_ref .1171
_reflns_number_gt 7687
_reflns_number_total 9359
_reflns_threshold_expression I>2\s(I)
_cod_data_source_file na6084.cif
_cod_data_source_block II
_cod_database_code 2200684
_cod_database_fobs_code 2200684

loop_
_symmetry_equiv_pos_as_xyz
'x, y, z'
'-x+1/2, -y, z+1/2'
'-x, y+1/2, -z+1/2'
'x+1/2, -y+1/2, -z'
'-x, -y, -z'
'x-1/2, y, -z-1/2'
'x, -y-1/2, z-1/2'
'-x-1/2, y-1/2, z'

loop_
_atom_site_label
_atom_site_fract_x
_atom_site_fract_y
_atom_site_fract_z
_atom_site_U_iso_or_equiv
_atom_site_adp_type
_atom_site_calc_flag
_atom_site_refinement_flags
_atom_site_occupancy
_atom_site_disorder_assembly
_atom_site_disorder_group
_atom_site_type_symbol
Ru1 .025486(15) .384516(16) .129116(7) .01901(6) Uani d . 1 . . Ru
Cl1 -.08681(5) .33484(6) .19313(2) .02838(14) Uani d . 1 . . Cl
Cl2 .13228(6) .43118(6) .06208(3) .03079(15) Uani d . 1 . . Cl
N1 .10360(17) .45844(18) .17839(8) .0222(4) Uani d . 1 . . N
N2 -.04352(18) .53882(19) .12952(9) .0248(4) Uani d . 1 . . N
N3 .12600(19) .2586(2) .14864(9) .0267(5) Uani d . 1 . . N
N4 -.06081(18) .30413(19) .07806(8) .0238(4) Uani d . 1 . . N
C1 .0713(2) .5483(2) .19879(10) .0263(5) Uani d . 1 . . C
C2 .1231(3) .6000(3) .23496(11) .0341(7) Uani d . 1 . . C
H2 .102(3) .660(3) .2475(14) .028(9) Uiso d . 1 . . H
C3 .2067(3) .5551(3) .25109(12) .0402(8) Uani d . 1 . . C
H3 .240(3) .586(3) .2770(14) .041(11) Uiso d . 1 . . H
C4 .2387(2) .4618(3) .23040(11) .0356(7) Uani d . 1 . . C
H4 .292(4) .433(3) .2413(16) .044(12) Uiso d . 1 . . H
C5 .1861(2) .4154(2) .19298(10) .0280(6) Uani d . 1 . . C
C6 -.0259(2) .5780(2) .18130(11) .0284(5) Uani d . 1 . . C
H6A -.034(3) .654(3) .1820(13) .030(10) Uiso d . 1 . . H
H6B -.073(4) .542(3) .2048(16) .046(12) Uiso d . 1 . . H
C7 .0005(3) .6164(3) .09532(14) .0353(7) Uani d . 1 . . C
H7A -.010(3) .593(3) .0604(17) .045(12) Uiso d . 1 . . H
H7B .069(4) .618(3) .1014(16) .044(12) Uiso d . 1 . . H
H7C -.030(3) .683(3) .0998(15) .042(12) Uiso d . 1 . . H
C8 -.1476(3) .5401(3) .12053(14) .0361(7) Uani d . 1 . . C
H8A -.153(3) .524(3) .0851(15) .038(11) Uiso d . 1 . . H
H8B -.178(4) .493(4) .1420(16) .046(12) Uiso d . 1 . . H
H8C -.173(3) .613(3) .1274(14) .038(11) Uiso d . 1 . . H
C9 .2127(2) .3193(3) .16368(12) .0315(6) Uani d . 1 . . C
H9A .242(3) .344(3) .1336(13) .034(10) Uiso d . 1 . . H
H9B .253(3) .273(3) .1820(13) .029(9) Uiso d . 1 . . H
C10 .0960(3) .1941(3) .19153(12) .0326(6) Uani d . 1 . . C
H10A .085(3) .237(3) .2192(13) .028(9) Uiso d . 1 . . H
H10B .145(3) .137(3) .2005(14) .035(10) Uiso d . 1 . . H
H10C .042(4) .152(3) .1840(15) .043(12) Uiso d . 1 . . H
C11 .1532(3) .1858(3) .10808(13) .0346(7) Uani d . 1 . . C
H11A .202(4) .141(4) .1183(17) .059(15) Uiso d . 1 . . H
H11B .104(3) .141(3) .1001(15) .038(11) Uiso d . 1 . . H
H11C .172(3) .229(3) .0792(13) .025(9) Uiso d . 1 . . H
C12 -.0862(2) .3479(3) .03433(10) .0294(6) Uani d . 1 . . C
H12 -.063(3) .419(3) .0269(13) .026(9) Uiso d . 1 . . H
C13 -.1474(3) .2998(3) .00140(11) .0380(8) Uani d . 1 . . C
H13 -.165(3) .332(3) -.0289(15) .042(12) Uiso d . 1 . . H
C14 -.1821(3) .2006(3) .01172(12) .0388(8) Uani d . 1 . . C
H14 -.224(3) .163(3) -.0108(15) .041(11) Uiso d . 1 . . H
C15 -.1552(2) .1540(3) .05585(12) .0327(6) Uani d . 1 . . C
H15 -.172(3) .087(3) .0663(13) .029(9) Uiso d . 1 . . H
C16 -.0964(2) .2084(2) .08794(11) .0279(6) Uani d . 1 . . C
H16 -.082(3) .178(3) .1168(13) .026(9) Uiso d . 1 . . H
C17 -.0734(3) .8834(3) .07210(11) .0322(6) Uani d . 1 . . C
C18 .0140(3) .9106(3) .09256(14) .0392(7) Uani d . 1 . . C
H18 .065(4) .928(4) .0704(16) .050(13) Uiso d . 1 . . H
C19 .0257(3) .9142(3) .14351(17) .0482(10) Uani d . 1 . . C
H19 .081(4) .933(4) .1562(16) .047(13) Uiso d . 1 . . H
C20 -.0489(3) .8921(3) .17501(14) .0431(8) Uani d . 1 . . C
H20 -.039(4) .893(4) .208(2) .067(16) Uiso d . 1 . . H
C21 -.1364(3) .8664(3) .15506(14) .0425(8) Uani d . 1 . . C
H21 -.188(4) .852(3) .1765(15) .043(12) Uiso d . 1 . . H
C22 -.1482(3) .8620(3) .10411(13) .0357(7) Uani d . 1 . . C
H22 -.205(4) .838(4) .0889(16) .050(13) Uiso d . 1 . . H
C23 -.0860(4) .8734(4) .01697(14) .0479(10) Uani d . 1 . . C
H23A -.034(5) .907(4) -.002(2) .071(17) Uiso d . 1 . . H
H23B -.089(4) .801(4) .0086(18) .062(15) Uiso d . 1 . . H
H23C -.130(5) .914(5) .007(2) .08(2) Uiso d . 1 . . H

loop_
_atom_site_aniso_label
_atom_site_aniso_U_11
_atom_site_aniso_U_22
_atom_site_aniso_U_33
_atom_site_aniso_U_12
_atom_site_aniso_U_13
_atom_site_aniso_U_23
Ru1 .01597(9) .02393(10) .01713(8) .00102(7) .00060(6) .00107(7)
Cl1 .0239(3) .0370(4) .0242(3) .0019(3) .0070(2) .0049(2)
Cl2 .0253(3) .0383(4) .0287(3) .0013(3) .0101(2) .0042(3)
N1 .0162(9) .0314(12) .0188(8) .0006(8) -.0014(7) .0005(8)
N2 .0179(10) .0305(12) .0260(10) .0042(8) .0014(8) .0035(9)
N3 .0178(10) .0336(13) .0289(11) .0046(9) .0007(8) .0014(9)
N4 .0189(10) .0337(13) .0189(9) .0002(9) -.0021(7) .0015(8)
C1 .0214(12) .0330(15) .0246(11) -.0020(10) .0048(9) -.0037(10)
C2 .0315(15) .0439(19) .0270(12) -.0107(13) .0062(11) -.0103(12)
C3 .0285(15) .068(3) .0246(12) -.0177(15) -.0006(11) -.0020(15)
C4 .0202(13) .059(2) .0281(13) -.0074(13) -.0063(10) .0092(13)
C5 .0172(12) .0424(17) .0244(11) -.0029(10) -.0015(9) .0062(11)
C6 .0236(13) .0311(15) .0307(13) .0044(11) .0041(10) -.0044(11)
C7 .0330(16) .0325(17) .0403(16) .0057(13) .0073(12) .0131(14)
C8 .0223(14) .046(2) .0403(17) .0089(13) -.0020(11) .0017(14)
C9 .0178(12) .0397(18) .0370(15) .0060(11) -.0012(10) .0042(13)
C10 .0274(15) .0357(17) .0346(14) .0042(12) -.0006(11) .0111(13)
C11 .0312(16) .0331(17) .0394(16) .0072(13) .0054(12) -.0056(13)
C12 .0216(12) .0440(18) .0227(11) -.0036(12) -.0010(9) .0031(11)
C13 .0250(14) .067(3) .0219(12) -.0036(14) -.0037(10) -.0009(14)
C14 .0205(14) .062(2) .0341(15) -.0043(14) -.0022(11) -.0149(15)
C15 .0227(13) .0381(18) .0374(15) -.0062(12) .0031(11) -.0075(13)
C16 .0202(12) .0369(16) .0267(12) -.0009(11) .0011(9) .0004(11)
C17 .0316(15) .0330(16) .0320(13) .0038(12) .0006(11) .0013(12)
C18 .0361(18) .0371(18) .0443(18) -.0020(14) .0015(14) -.0028(14)
C19 .035(2) .053(2) .057(2) .0045(17) -.0133(17) -.0125(19)
C20 .050(2) .044(2) .0354(16) .0105(17) -.0055(15) -.0091(15)
C21 .0395(19) .051(2) .0373(16) .0071(16) .0087(14) -.0044(15)
C22 .0299(16) .0398(19) .0373(15) .0056(13) .0019(12) -.0034(13)
C23 .048(2) .062(3) .0334(16) .004(2) .0003(15) .0008(17)

loop_
_atom_type_symbol
_atom_type_description
_atom_type_scat_dispersion_real
_atom_type_scat_dispersion_imag
_atom_type_scat_source
C C .0033 .0016 'International Tables Vol C Tables 4.2.6.8 and 6.1.1.4'
H H .0000 .0000 'International Tables Vol C Tables 4.2.6.8 and 6.1.1.4'
N N .0061 .0033 'International Tables Vol C Tables 4.2.6.8 and 6.1.1.4'
Cl Cl .1484 .1585 'International Tables Vol C Tables 4.2.6.8 and 6.1.1.4'
Ru Ru -1.2594 .8363 'International Tables Vol C Tables 4.2.6.8 and 6.1.1.4'

loop_
_geom_angle_atom_site_label_1
_geom_angle_atom_site_label_2
_geom_angle_atom_site_label_3
_geom_angle
_geom_angle_publ_flag
Cl1 Ru1 Cl2 177.19(3) yes
Cl1 Ru1 N4 90.31(7) yes
Cl2 Ru1 N4 86.93(7) yes
N1 Ru1 N2 72.10(9) yes
N1 Ru1 N3 88.47(10) yes
N2 Ru1 N3 160.57(9) yes
N1 Ru1 N4 178.38(9) yes
N4 Ru1 N3 91.39(10) ?
N4 Ru1 N2 108.03(9) ?
N1 Ru1 Cl1 88.06(7) ?
N3 Ru1 Cl1 86.37(7) ?
N2 Ru1 Cl1 92.65(6) ?
N1 Ru1 Cl2 94.70(7) ?
N3 Ru1 Cl2 94.24(7) ?
N2 Ru1 Cl2 87.69(6) ?
C5 N1 C1 122.3(3) ?
C5 N1 Ru1 111.9(2) ?
C1 N1 Ru1 125.66(18) ?
C8 N2 C6 107.8(2) ?
C8 N2 C7 103.9(3) ?
C6 N2 C7 103.9(3) ?
C8 N2 Ru1 112.3(2) ?
C6 N2 Ru1 106.65(17) ?
C7 N2 Ru1 121.41(19) ?
C9 N3 C10 109.2(2) ?
C9 N3 C11 114.9(2) ?
C10 N3 C11 101.5(3) ?
C9 N3 Ru1 91.76(19) ?
C10 N3 Ru1 120.52(18) ?
C11 N3 Ru1 119.13(19) ?
C12 N4 C16 120.3(2) ?
C12 N4 Ru1 116.5(2) ?
C16 N4 Ru1 123.11(17) ?
C2 C1 C6 120.3(3) ?
C2 C1 N1 126.7(3) ?
C6 C1 N1 112.9(3) ?
C3 C2 C1 111.4(3) ?
C3 C2 H2 123(2) ?
C1 C2 H2 126(2) ?
C2 C3 C4 121.6(3) ?
C2 C3 H3 113(3) ?
C4 C3 H3 125(3) ?
C5 C4 C3 124.4(3) ?
C5 C4 H4 114(3) ?
C3 C4 H4 121(3) ?
N1 C5 C4 113.6(3) ?
N1 C5 C9 115.0(3) ?
C4 C5 C9 131.4(3) ?
C1 C6 N2 109.5(2) ?
C1 C6 H6A 112(2) ?
N2 C6 H6A 111(2) ?
C1 C6 H6B 99(3) ?
N2 C6 H6B 108(3) ?
H6A C6 H6B 115(3) ?
N2 C7 H7A 106(3) ?
N2 C7 H7B 105(3) ?
H7A C7 H7B 108(4) ?
N2 C7 H7C 116(2) ?
H7A C7 H7C 111(3) ?
H7B C7 H7C 109(4) ?
N2 C8 H8A 104(2) ?
N2 C8 H8B 106(3) ?
H8A C8 H8B 114(4) ?
N2 C8 H8C 106(2) ?
H8A C8 H8C 111(3) ?
H8B C8 H8C 115(3) ?
N3 C9 C5 118.4(2) ?
N3 C9 H9A 106(2) ?
C5 C9 H9A 101(3) ?
N3 C9 H9B 99(2) ?
C5 C9 H9B 115(2) ?
H9A C9 H9B 118(3) ?
N3 C10 H10A 104(2) ?
N3 C10 H10B 119(2) ?
H10A C10 H10B 113(3) ?
N3 C10 H10C 113(3) ?
H10A C10 H10C 117(3) ?
H10B C10 H10C 90(4) ?
N3 C11 H11A 113(3) ?
N3 C11 H11B 118(3) ?
H11A C11 H11B 93(4) ?
N3 C11 H11C 101(2) ?
H11A C11 H11C 119(4) ?
H11B C11 H11C 113(3) ?
C13 C12 N4 118.2(3) ?
C13 C12 H12 120.4(19) ?
N4 C12 H12 121.4(19) ?
C12 C13 C14 120.9(3) ?
C12 C13 H13 117(3) ?
C14 C13 H13 122(3) ?
C15 C14 C13 121.7(3) ?
C15 C14 H14 114(3) ?
C13 C14 H14 124(3) ?
C16 C15 C14 113.9(3) ?
C16 C15 H15 117(2) ?
C14 C15 H15 129(2) ?
C15 C16 N4 124.9(3) ?
C15 C16 H16 112(2) ?
N4 C16 H16 123(2) ?
C18 C17 C22 113.8(3) ?
C18 C17 C23 122.7(4) ?
C22 C17 C23 123.4(4) ?
C17 C18 C19 121.7(4) ?
C17 C18 H18 114(3) ?
C19 C18 H18 124(3) ?
C20 C19 C18 124.0(4) ?
C20 C19 H19 115(3) ?
C18 C19 H19 121(3) ?
C21 C20 C19 114.8(4) ?
C21 C20 H20 123(3) ?
C19 C20 H20 122(3) ?
C20 C21 C22 121.5(4) ?
C20 C21 H21 115(3) ?
C22 C21 H21 123(3) ?
C17 C22 C21 124.2(4) ?
C17 C22 H22 112(3) ?
C21 C22 H22 124(3) ?
C17 C23 H23A 114(3) ?
C17 C23 H23B 108(3) ?
H23A C23 H23B 113(4) ?
C17 C23 H23C 110(4) ?
H23A C23 H23C 87(5) ?
H23B C23 H23C 124(5) ?

loop_
_geom_bond_atom_site_label_1
_geom_bond_atom_site_label_2
_geom_bond_site_symmetry_2
_geom_bond_distance
_geom_bond_publ_flag
Ru1 Cl1 . 2.3501(7) yes
Ru1 Cl2 . 2.3580(7) yes
Ru1 N1 . 1.962(2) yes
Ru1 N2 . 2.348(3) yes
Ru1 N3 . 2.251(3) yes
Ru1 N4 . 2.096(2) yes
N1 C5 . 1.274(4) ?
N1 C1 . 1.442(4) ?
N2 C8 . 1.345(4) ?
N2 C6 . 1.521(4) ?
N2 C7 . 1.538(4) ?
N3 C9 . 1.453(4) ?
N3 C10 . 1.522(4) ?
N3 C11 . 1.542(4) ?
N4 C12 . 1.373(4) ?
N4 C16 . 1.449(4) ?
C1 C2 . 1.386(4) ?
C1 C6 . 1.388(4) ?
C2 C3 . 1.312(5) ?
C2 H2 . .95(4) ?
C3 C4 . 1.487(6) ?
C3 H3 . .93(4) ?
C4 C5 . 1.378(4) ?
C4 H4 . .85(5) ?
C5 C9 . 1.607(5) ?
C6 H6A . 1.08(4) ?
C6 H6B . 1.01(5) ?
C7 H7A . 1.01(5) ?
C7 H7B . .89(5) ?
C7 H7C . 1.02(5) ?
C8 H8A . .99(4) ?
C8 H8B . .96(5) ?
C8 H8C . 1.10(5) ?
C9 H9A . .96(4) ?
C9 H9B . .97(4) ?
C10 H10A . .98(4) ?
C10 H10B . 1.04(4) ?
C10 H10C . .93(5) ?
C11 H11A . .93(6) ?
C11 H11B . .91(5) ?
C11 H11C . 1.02(4) ?
C12 C13 . 1.363(4) ?
C12 H12 . 1.06(4) ?
C13 C14 . 1.495(6) ?
C13 H13 . .96(4) ?
C14 C15 . 1.404(5) ?
C14 H14 . .97(4) ?
C15 C16 . 1.379(4) ?
C15 H15 . 1.01(4) ?
C16 H16 . .91(4) ?
C17 C18 . 1.298(5) ?
C17 C22 . 1.321(5) ?
C17 C23 . 1.505(5) ?
C18 C19 . 1.386(6) ?
C18 H18 . .91(5) ?
C19 C20 . 1.312(6) ?
C19 H19 . .82(5) ?
C20 C21 . 1.287(6) ?
C20 H20 . .90(5) ?
C21 C22 . 1.387(5) ?
C21 H21 . .90(4) ?
C22 H22 . .90(5) ?
C23 H23A . .96(6) ?
C23 H23B . 1.05(6) ?
C23 H23C . .85(7) ?

loop_
_geom_hbond_atom_site_label_D
_geom_hbond_atom_site_label_H
_geom_hbond_atom_site_label_A
_geom_hbond_site_symmetry_A
_geom_hbond_distance_DH
_geom_hbond_distance_HA
_geom_hbond_distance_DA
_geom_hbond_angle_DHA
_geom_hbond_publ_flag
C8 H8B Cl1 . .96(5) 2.87(5) 3.583(4) 132(4) no
C9 H9A Cl2 . .96(4) 2.68(4) 3.329(4) 125(3) no
C10 H10C Cl1 . .97(4) 2.68(4) 3.057(4) 104(3) no
C12 H12 Cl2 . 1.06(4) 2.66(4) 3.107(3) 105(2) no
C4 H4 Cl1 6_555 .84(5) 2.73(5) 3.522(3) 158(4) no
C14 H14 Cl2 3_455 .97(4) 2.65(4) 3.606(4) 170(3) no

loop_
_geom_torsion_atom_site_label_1
_geom_torsion_atom_site_label_2
_geom_torsion_atom_site_label_3
_geom_torsion_atom_site_label_4
_geom_torsion
N4 Ru1 N1 C5 97(4)
N3 Ru1 N1 C5 12.4(2)
N2 Ru1 N1 C5 -167.8(2)
Cl1 Ru1 N1 C5 98.82(19)
Cl2 Ru1 N1 C5 -81.73(19)
N4 Ru1 N1 C1 -79(4)
N3 Ru1 N1 C1 -164.1(2)
N2 Ru1 N1 C1 15.7(2)
Cl1 Ru1 N1 C1 -77.7(2)
Cl2 Ru1 N1 C1 101.7(2)
N1 Ru1 N2 C8 -146.0(2)
N4 Ru1 N2 C8 32.3(2)
N3 Ru1 N2 C8 -145.5(3)
Cl1 Ru1 N2 C8 -58.9(2)
Cl2 Ru1 N2 C8 118.3(2)
N1 Ru1 N2 C6 -28.10(17)
N4 Ru1 N2 C6 150.20(17)
N3 Ru1 N2 C6 -27.6(3)
Cl1 Ru1 N2 C6 59.00(17)
Cl2 Ru1 N2 C6 -123.79(17)
N1 Ru1 N2 C7 90.4(2)
N4 Ru1 N2 C7 -91.3(2)
N3 Ru1 N2 C7 90.9(3)
Cl1 Ru1 N2 C7 177.5(2)
Cl2 Ru1 N2 C7 -5.3(2)
N1 Ru1 N3 C9 -27.51(17)
N4 Ru1 N3 C9 154.10(17)
N2 Ru1 N3 C9 -28.0(3)
Cl1 Ru1 N3 C9 -115.67(17)
Cl2 Ru1 N3 C9 67.08(17)
N1 Ru1 N3 C10 86.1(2)
N4 Ru1 N3 C10 -92.3(2)
N2 Ru1 N3 C10 85.6(4)
Cl1 Ru1 N3 C10 -2.1(2)
Cl2 Ru1 N3 C10 -179.3(2)
N1 Ru1 N3 C11 -147.5(2)
N4 Ru1 N3 C11 34.1(2)
N2 Ru1 N3 C11 -148.0(3)
Cl1 Ru1 N3 C11 124.3(2)
Cl2 Ru1 N3 C11 -52.9(2)
N1 Ru1 N4 C12 135(3)
N3 Ru1 N4 C12 -139.5(2)
N2 Ru1 N4 C12 41.2(2)
Cl1 Ru1 N4 C12 134.1(2)
Cl2 Ru1 N4 C12 -45.3(2)
N1 Ru1 N4 C16 -42(4)
N3 Ru1 N4 C16 42.7(2)
N2 Ru1 N4 C16 -136.5(2)
Cl1 Ru1 N4 C16 -43.6(2)
Cl2 Ru1 N4 C16 136.9(2)
C5 N1 C1 C2 1.1(4)
Ru1 N1 C1 C2 177.3(2)
C5 N1 C1 C6 -173.9(3)
Ru1 N1 C1 C6 2.3(3)
C6 C1 C2 C3 172.1(3)
N1 C1 C2 C3 -2.6(4)
C1 C2 C3 C4 1.5(5)
C2 C3 C4 C5 .9(5)
C1 N1 C5 C4 1.4(4)
Ru1 N1 C5 C4 -175.2(2)
C1 N1 C5 C9 -176.6(2)
Ru1 N1 C5 C9 6.7(3)
C3 C4 C5 N1 -2.4(4)
C3 C4 C5 C9 175.2(3)
C2 C1 C6 N2 155.6(3)
N1 C1 C6 N2 -29.0(4)
C8 N2 C6 C1 159.2(3)
C7 N2 C6 C1 -90.9(3)
Ru1 N2 C6 C1 38.4(3)
C10 N3 C9 C5 -84.5(3)
C11 N3 C9 C5 162.3(3)
Ru1 N3 C9 C5 38.8(3)
N1 C5 C9 N3 -37.7(4)
C4 C5 C9 N3 144.7(3)
C16 N4 C12 C13 1.5(4)
Ru1 N4 C12 C13 -176.3(2)
N4 C12 C13 C14 -2.4(5)
C12 C13 C14 C15 1.3(5)
C13 C14 C15 C16 .9(5)
C14 C15 C16 N4 -1.9(5)
C12 N4 C16 C15 .8(4)
Ru1 N4 C16 C15 178.5(2)
C22 C17 C18 C19 1.2(6)
C23 C17 C18 C19 -176.4(4)
C17 C18 C19 C20 -.8(7)
C18 C19 C20 C21 -.3(7)
C19 C20 C21 C22 .8(6)
C18 C17 C22 C21 -.7(6)
C23 C17 C22 C21 176.8(4)
C20 C21 C22 C17 -.3(6)
